data_1558124
loop_
_publ_author_name
'Clark, Ryan'
'Nawawi, Mohd A.'
'Dobre, Ana'
'Pugh, David'
'Liu, Qingshan'
'Ivanov, Aleksandar P.'
'White, Andrew J. P.'
'Edel, Joshua B.'
'Kuimova, Marina K.'
'McIntosh, Alastair J. S.'
'Welton, Tom'

_publ_section_title
;
 The effect of structural heterogeneity upon the microviscosity of ionic
 liquids.
;
_journal_issue 24
_journal_name_full 'Chemical science'
_journal_page_first 6121
_journal_page_last 6133
_journal_paper_doi 10.1039/d0sc02009e
_journal_volume 11
_journal_year 2020
_chemical_formula_moiety 'C21 H21 N2 S2, C F3 O3 S'
_chemical_formula_sum 'C22 H21 F3 N2 O3 S3'
_chemical_formula_weight 514.59
_space_group_crystal_system monoclinic
_space_group_IT_number 14
_space_group_name_Hall '-P 2yn'
_space_group_name_H-M_alt 'P 1 21/n 1'
_atom_sites_solution_hydrogens geom
_audit_creation_method SHELXL-2016/4
_audit_update_record
;
2020-04-06 deposited with the CCDC.	2020-05-27 downloaded from the CCDC.
;
_cell_angle_alpha 90
_cell_angle_beta 108.185(4)
_cell_angle_gamma 90
_cell_formula_units_Z 4
_cell_length_a 13.3057(4)
_cell_length_b 12.0660(4)
_cell_length_c 14.7108(5)
_cell_measurement_reflns_used 3136
_cell_measurement_temperature 173.00(14)
_cell_measurement_theta_max 27.9360
_cell_measurement_theta_min 3.3030
_cell_volume 2243.81(14)
_computing_cell_refinement 'CrysAlisPro 1.171.39.46 (Rigaku OD, 2018)'
_computing_data_collection 'CrysAlisPro 1.171.39.46 (Rigaku OD, 2018)'
_computing_data_reduction 'CrysAlisPro 1.171.39.46 (Rigaku OD, 2018)'
_computing_molecular_graphics 'ORTEP-III, Mercury'
_computing_publication_material 'enCIFer, WinGX'
_computing_structure_refinement 'SHELXL-2016/4 (Sheldrick, 2016)'
_computing_structure_solution 'Olex-2, WinGX'
_diffrn_ambient_environment N~2~
_diffrn_ambient_temperature 173.00(14)
_diffrn_detector 'CCD plate'
_diffrn_detector_area_resol_mean 16.0382
_diffrn_detector_type Eos
_diffrn_measured_fraction_theta_full 0.993
_diffrn_measured_fraction_theta_max 0.819
_diffrn_measurement_device 'four-circle diffractometer'
_diffrn_measurement_device_type 'Xcalibur, Eos'
_diffrn_radiation_monochromator graphite
_diffrn_radiation_probe x-ray
_diffrn_radiation_type 'Mo K\a'
_diffrn_radiation_wavelength 0.71073
_diffrn_reflns_av_R_equivalents 0.0277
_diffrn_reflns_av_unetI/netI 0.0483
_diffrn_reflns_Laue_measured_fraction_full 0.993
_diffrn_reflns_Laue_measured_fraction_max 0.819
_diffrn_reflns_limit_h_max 17
_diffrn_reflns_limit_h_min -16
_diffrn_reflns_limit_k_max 15
_diffrn_reflns_limit_k_min -14
_diffrn_reflns_limit_l_max 10
_diffrn_reflns_limit_l_min -18
_diffrn_reflns_number 7912
_diffrn_reflns_point_group_measured_fraction_full 0.993
_diffrn_reflns_point_group_measured_fraction_max 0.819
_diffrn_reflns_theta_full 25.242
_diffrn_reflns_theta_max 28.277
_diffrn_reflns_theta_min 2.471
_diffrn_source 'fine-focus sealed X-ray tube'
_diffrn_source_type 'Enhance (Mo) X-ray Source'
_exptl_absorpt_coefficient_mu 0.384
_exptl_absorpt_correction_T_max 1.00000
_exptl_absorpt_correction_T_min 0.94199
_exptl_absorpt_correction_type multi-scan
_exptl_absorpt_process_details
;
CrysAlisPro 1.171.39.46 (Rigaku Oxford Diffraction, 2018)
Empirical absorption correction using spherical harmonics,
 implemented in SCALE3 ABSPACK scaling algorithm.
;
_exptl_crystal_colour pink
_exptl_crystal_density_diffrn 1.523
_exptl_crystal_description block
_exptl_crystal_F_000 1064
_exptl_crystal_size_max 0.300
_exptl_crystal_size_mid 0.200
_exptl_crystal_size_min 0.200
_refine_diff_density_max 0.358
_refine_diff_density_min -0.369
_refine_diff_density_rms 0.057
_refine_ls_extinction_method none
_refine_ls_goodness_of_fit_ref 1.028
_refine_ls_hydrogen_treatment constr
_refine_ls_matrix_type full
_refine_ls_number_parameters 300
_refine_ls_number_reflns 4549
_refine_ls_number_restraints 0
_refine_ls_restrained_S_all 1.028
_refine_ls_R_factor_all 0.0526
_refine_ls_R_factor_gt 0.0369
_refine_ls_shift/su_max 0.016
_refine_ls_shift/su_mean 0.002
_refine_ls_structure_factor_coef Fsqd
_refine_ls_weighting_details 'w=1/[\s^2^(Fo^2^)+(0.0314P)^2^+1.0329P] where P=(Fo^2^+2Fc^2^)/3'
_refine_ls_weighting_scheme calc
_refine_ls_wR_factor_gt 0.0772
_refine_ls_wR_factor_ref 0.0845
_reflns_Friedel_coverage 0.000
_reflns_number_gt 3648
_reflns_number_total 4549
_reflns_threshold_expression 'I > 2\s(I)'
_cod_data_source_file d0sc02009e2.cif
_cod_data_source_block Cy3_OTf
_cod_depositor_comments
;Adding full bibliography for 1558120--1558126.cif.

 Adding full bibliography for 1558120--1558126.cif.
;
_cod_original_sg_symbol_H-M 'P 21/n'
_cod_database_code 1558124
_shelx_shelxl_version_number 2016/4
_shelx_space_group_comment
;
The symmetry employed for this shelxl refinement is uniquely defined
by the following loop, which should always be used as a source of
symmetry information in preference to the above space-group names.
They are only intended as comments.
;
_shelx_estimated_absorpt_t_min 0.894
_shelx_estimated_absorpt_t_max 0.927
_oxdiff_exptl_absorpt_empirical_full_min 0.966
_oxdiff_exptl_absorpt_empirical_full_max 1.038
_oxdiff_exptl_absorpt_empirical_details
;
Empirical correction (ABSPACK) includes:
- Absorption correction using spherical harmonics
- Frame scaling
;

loop_
_space_group_symop_operation_xyz
'x, y, z'
'-x+1/2, y+1/2, -z+1/2'
'-x, -y, -z'
'x-1/2, -y-1/2, z-1/2'

loop_
_atom_site_label
_atom_site_type_symbol
_atom_site_fract_x
_atom_site_fract_y
_atom_site_fract_z
_atom_site_U_iso_or_equiv
_atom_site_adp_type
_atom_site_occupancy
_atom_site_site_symmetry_order
_atom_site_calc_flag
_atom_site_refinement_flags_posn
_atom_site_refinement_flags_adp
_atom_site_refinement_flags_occupancy
_atom_site_disorder_assembly
_atom_site_disorder_group
C1 C 0.02620(15) 0.95342(16) 0.37594(13) 0.0208(4) Uani 1 1 d . . . . .
C2 C -0.05831(15) 0.88434(16) 0.37392(13) 0.0200(4) Uani 1 1 d . . . . .
C3 C -0.15474(15) 0.92809(16) 0.37373(14) 0.0234(4) Uani 1 1 d . . . . .
H3 H -0.212312 0.881209 0.373108 0.028 Uiso 1 1 calc R U . . .
C4 C -0.16442(16) 1.04230(17) 0.37448(14) 0.0270(5) Uani 1 1 d . . . . .
H4 H -0.229952 1.074150 0.373778 0.032 Uiso 1 1 calc R U . . .
C5 C -0.08019(17) 1.11128(17) 0.37624(15) 0.0292(5) Uani 1 1 d . . . . .
H5 H -0.089117 1.189370 0.376807 0.035 Uiso 1 1 calc R U . . .
C6 C 0.01629(16) 1.06818(17) 0.37718(14) 0.0254(5) Uani 1 1 d . . . . .
H6 H 0.073959 1.115309 0.378622 0.031 Uiso 1 1 calc R U . . .
C7 C 0.06816(14) 0.75162(16) 0.37330(13) 0.0202(4) Uani 1 1 d . . . . .
C8 C 0.11043(15) 0.64645(16) 0.37412(14) 0.0220(4) Uani 1 1 d . . . . .
H8 H 0.065586 0.584904 0.373168 0.026 Uiso 1 1 calc R U . . .
C9 C 0.21384(15) 0.62459(16) 0.37626(13) 0.0211(4) Uani 1 1 d . . . . .
H9 H 0.258803 0.685419 0.375230 0.025 Uiso 1 1 calc R U . . .
C10 C 0.25404(15) 0.51908(16) 0.37978(14) 0.0215(4) Uani 1 1 d . . . . .
H10 H 0.209352 0.458675 0.382690 0.026 Uiso 1 1 calc R U . . .
C11 C 0.35687(15) 0.49542(16) 0.37932(13) 0.0195(4) Uani 1 1 d . . . . .
C12 C 0.53877(14) 0.49229(15) 0.36666(13) 0.0184(4) Uani 1 1 d . . . . .
C13 C 0.63806(15) 0.50559(17) 0.35529(14) 0.0230(4) Uani 1 1 d . . . . .
H13 H 0.660922 0.575860 0.340245 0.028 Uiso 1 1 calc R U . . .
C14 C 0.70238(16) 0.41329(17) 0.36659(14) 0.0259(5) Uani 1 1 d . . . . .
H14 H 0.770329 0.419886 0.358720 0.031 Uiso 1 1 calc R U . . .
C15 C 0.66866(16) 0.31092(18) 0.38934(15) 0.0289(5) Uani 1 1 d . . . . .
H15 H 0.714094 0.248582 0.396550 0.035 Uiso 1 1 calc R U . . .
C16 C 0.57023(16) 0.29769(17) 0.40177(15) 0.0276(5) Uani 1 1 d . . . . .
H16 H 0.548043 0.227661 0.418028 0.033 Uiso 1 1 calc R U . . .
C17 C 0.50528(15) 0.38992(16) 0.38971(14) 0.0210(4) Uani 1 1 d . . . . .
C18 C -0.10880(15) 0.68382(16) 0.37107(15) 0.0233(4) Uani 1 1 d . . . . .
H18A H -0.097134 0.620382 0.332870 0.028 Uiso 1 1 calc R U . . .
H18B H -0.181690 0.711365 0.340762 0.028 Uiso 1 1 calc R U . . .
C19 C -0.09695(18) 0.64529(19) 0.47195(16) 0.0354(5) Uani 1 1 d . . . . .
H19A H -0.146920 0.584915 0.469738 0.053 Uiso 1 1 calc R U . . .
H19B H -0.111703 0.707189 0.509011 0.053 Uiso 1 1 calc R U . . .
H19C H -0.024561 0.618864 0.502323 0.053 Uiso 1 1 calc R U . . .
C20 C 0.35562(17) 0.29887(17) 0.43232(16) 0.0288(5) Uani 1 1 d . . . . .
H20A H 0.306045 0.325786 0.465515 0.035 Uiso 1 1 calc R U . . .
H20B H 0.411912 0.255726 0.478818 0.035 Uiso 1 1 calc R U . . .
C21 C 0.29755(18) 0.2254(2) 0.35112(19) 0.0419(6) Uani 1 1 d . . . . .
H21A H 0.237472 0.265807 0.308233 0.063 Uiso 1 1 calc R U . . .
H21B H 0.271736 0.159720 0.376181 0.063 Uiso 1 1 calc R U . . .
H21C H 0.345385 0.202378 0.315700 0.063 Uiso 1 1 calc R U . . .
C22 C 0.4921(2) 0.06377(19) 0.63312(17) 0.0396(6) Uani 1 1 d . . . . .
N1 N -0.03313(12) 0.77215(13) 0.37093(11) 0.0191(4) Uani 1 1 d . . . . .
N2 N 0.40346(12) 0.39481(13) 0.39867(12) 0.0216(4) Uani 1 1 d . . . . .
O1 O 0.38824(11) 0.22518(12) 0.67105(11) 0.0332(4) Uani 1 1 d . . . . .
O2 O 0.55675(11) 0.17771(13) 0.78726(11) 0.0383(4) Uani 1 1 d . . . . .
O3 O 0.40592(12) 0.05814(13) 0.76622(12) 0.0430(4) Uani 1 1 d . . . . .
F1 F 0.40629(15) 0.02963(15) 0.56463(12) 0.0797(6) Uani 1 1 d . . . . .
F2 F 0.54974(14) -0.02506(12) 0.66757(11) 0.0637(5) Uani 1 1 d . . . . .
F3 F 0.54737(14) 0.12578(14) 0.59125(12) 0.0664(5) Uani 1 1 d . . . . .
S1 S 0.13670(4) 0.87545(4) 0.37554(4) 0.02479(13) Uani 1 1 d . . . . .
S2 S 0.43967(4) 0.59169(4) 0.35171(4) 0.02187(13) Uani 1 1 d . . . . .
S3 S 0.45677(4) 0.13984(4) 0.72519(4) 0.02378(13) Uani 1 1 d . . . . .

loop_
_atom_site_aniso_label
_atom_site_aniso_U_11
_atom_site_aniso_U_22
_atom_site_aniso_U_33
_atom_site_aniso_U_23
_atom_site_aniso_U_13
_atom_site_aniso_U_12
C1 0.0203(10) 0.0244(10) 0.0181(10) -0.0009(8) 0.0064(8) 0.0012(9)
C2 0.0224(10) 0.0196(10) 0.0175(10) -0.0001(8) 0.0055(8) 0.0013(8)
C3 0.0211(10) 0.0246(11) 0.0238(11) -0.0002(9) 0.0060(8) 0.0027(9)
C4 0.0265(11) 0.0262(11) 0.0274(11) 0.0001(9) 0.0072(9) 0.0086(9)
C5 0.0396(13) 0.0207(11) 0.0267(11) -0.0004(9) 0.0094(10) 0.0053(10)
C6 0.0300(11) 0.0223(10) 0.0244(11) -0.0010(9) 0.0090(9) -0.0050(9)
C7 0.0183(9) 0.0241(10) 0.0186(10) -0.0005(8) 0.0064(8) -0.0001(8)
C8 0.0204(10) 0.0219(10) 0.0248(11) 0.0004(9) 0.0088(8) 0.0028(8)
C9 0.0214(10) 0.0246(10) 0.0176(10) -0.0007(8) 0.0066(8) -0.0010(9)
C10 0.0196(10) 0.0217(10) 0.0251(11) 0.0004(9) 0.0095(8) 0.0000(9)
C11 0.0207(10) 0.0192(10) 0.0190(10) 0.0001(8) 0.0067(8) 0.0009(8)
C12 0.0194(9) 0.0191(10) 0.0162(9) 0.0003(8) 0.0049(7) 0.0027(8)
C13 0.0221(10) 0.0249(11) 0.0229(10) -0.0010(9) 0.0085(8) -0.0013(9)
C14 0.0188(10) 0.0339(12) 0.0258(11) -0.0040(10) 0.0082(8) 0.0023(9)
C15 0.0243(11) 0.0258(11) 0.0360(12) -0.0027(10) 0.0085(9) 0.0097(9)
C16 0.0283(11) 0.0191(10) 0.0355(12) 0.0004(9) 0.0101(9) 0.0033(9)
C17 0.0187(10) 0.0213(10) 0.0241(11) -0.0009(9) 0.0083(8) 0.0012(8)
C18 0.0191(10) 0.0193(10) 0.0326(11) -0.0056(9) 0.0095(8) -0.0016(8)
C19 0.0396(13) 0.0330(13) 0.0384(13) -0.0020(11) 0.0193(11) -0.0125(11)
C20 0.0276(11) 0.0244(11) 0.0366(13) 0.0047(10) 0.0131(9) 0.0017(9)
C21 0.0294(12) 0.0324(13) 0.0610(17) -0.0059(12) 0.0099(12) 0.0014(11)
C22 0.0553(16) 0.0291(12) 0.0346(14) 0.0037(11) 0.0141(12) 0.0144(12)
N1 0.0173(8) 0.0180(8) 0.0229(9) 0.0001(7) 0.0074(7) 0.0015(7)
N2 0.0211(9) 0.0162(8) 0.0294(9) 0.0012(7) 0.0107(7) 0.0007(7)
O1 0.0333(8) 0.0252(8) 0.0413(9) 0.0066(7) 0.0119(7) 0.0105(7)
O2 0.0276(8) 0.0384(9) 0.0441(10) -0.0054(8) 0.0044(7) -0.0015(7)
O3 0.0371(9) 0.0393(9) 0.0583(11) 0.0194(8) 0.0230(8) 0.0000(8)
F1 0.0956(13) 0.0745(12) 0.0505(10) -0.0308(9) -0.0038(10) 0.0126(11)
F2 0.1022(13) 0.0375(8) 0.0559(10) 0.0099(7) 0.0313(9) 0.0419(9)
F3 0.0975(13) 0.0619(10) 0.0649(11) 0.0222(9) 0.0618(10) 0.0318(9)
S1 0.0201(3) 0.0245(3) 0.0322(3) -0.0014(2) 0.0118(2) -0.0015(2)
S2 0.0212(3) 0.0179(2) 0.0290(3) 0.0037(2) 0.0113(2) 0.0027(2)
S3 0.0225(3) 0.0207(3) 0.0294(3) 0.0031(2) 0.0100(2) 0.0019(2)

loop_
_atom_type_symbol
_atom_type_description
_atom_type_scat_dispersion_real
_atom_type_scat_dispersion_imag
_atom_type_scat_source
C C 0.0033 0.0016 'International Tables Vol C Tables 4.2.6.8 and 6.1.1.4'
H H 0.0000 0.0000 'International Tables Vol C Tables 4.2.6.8 and 6.1.1.4'
N N 0.0061 0.0033 'International Tables Vol C Tables 4.2.6.8 and 6.1.1.4'
O O 0.0106 0.0060 'International Tables Vol C Tables 4.2.6.8 and 6.1.1.4'
F F 0.0171 0.0103 'International Tables Vol C Tables 4.2.6.8 and 6.1.1.4'
S S 0.1246 0.1234 'International Tables Vol C Tables 4.2.6.8 and 6.1.1.4'

loop_
_geom_angle_atom_site_label_1
_geom_angle_atom_site_label_2
_geom_angle_atom_site_label_3
_geom_angle
_geom_angle_site_symmetry_1
_geom_angle_site_symmetry_3
_geom_angle_publ_flag
C6 C1 C2 121.11(18) . . ?
C6 C1 S1 128.26(16) . . ?
C2 C1 S1 110.64(14) . . ?
C3 C2 C1 120.84(18) . . ?
C3 C2 N1 126.80(18) . . ?
C1 C2 N1 112.35(16) . . ?
C4 C3 C2 117.86(19) . . ?
C4 C3 H3 121.1 . . ?
C2 C3 H3 121.1 . . ?
C3 C4 C5 121.32(19) . . ?
C3 C4 H4 119.3 . . ?
C5 C4 H4 119.3 . . ?
C6 C5 C4 121.08(19) . . ?
C6 C5 H5 119.5 . . ?
C4 C5 H5 119.5 . . ?
C5 C6 C1 117.79(19) . . ?
C5 C6 H6 121.1 . . ?
C1 C6 H6 121.1 . . ?
N1 C7 C8 124.26(18) . . ?
N1 C7 S1 110.63(14) . . ?
C8 C7 S1 125.11(15) . . ?
C7 C8 C9 124.69(19) . . ?
C7 C8 H8 117.7 . . ?
C9 C8 H8 117.7 . . ?
C10 C9 C8 123.12(19) . . ?
C10 C9 H9 118.4 . . ?
C8 C9 H9 118.4 . . ?
C9 C10 C11 123.90(18) . . ?
C9 C10 H10 118.0 . . ?
C11 C10 H10 118.0 . . ?
N2 C11 C10 124.51(18) . . ?
N2 C11 S2 111.57(14) . . ?
C10 C11 S2 123.91(15) . . ?
C17 C12 C13 121.34(18) . . ?
C17 C12 S2 110.75(14) . . ?
C13 C12 S2 127.88(15) . . ?
C14 C13 C12 117.90(19) . . ?
C14 C13 H13 121.1 . . ?
C12 C13 H13 121.1 . . ?
C13 C14 C15 120.69(19) . . ?
C13 C14 H14 119.7 . . ?
C15 C14 H14 119.7 . . ?
C16 C15 C14 121.53(19) . . ?
C16 C15 H15 119.2 . . ?
C14 C15 H15 119.2 . . ?
C17 C16 C15 117.87(19) . . ?
C17 C16 H16 121.1 . . ?
C15 C16 H16 121.1 . . ?
C16 C17 C12 120.66(18) . . ?
C16 C17 N2 127.13(18) . . ?
C12 C17 N2 112.21(16) . . ?
N1 C18 C19 111.26(16) . . ?
N1 C18 H18A 109.4 . . ?
C19 C18 H18A 109.4 . . ?
N1 C18 H18B 109.4 . . ?
C19 C18 H18B 109.4 . . ?
H18A C18 H18B 108.0 . . ?
C18 C19 H19A 109.5 . . ?
C18 C19 H19B 109.5 . . ?
H19A C19 H19B 109.5 . . ?
C18 C19 H19C 109.5 . . ?
H19A C19 H19C 109.5 . . ?
H19B C19 H19C 109.5 . . ?
N2 C20 C21 111.47(19) . . ?
N2 C20 H20A 109.3 . . ?
C21 C20 H20A 109.3 . . ?
N2 C20 H20B 109.3 . . ?
C21 C20 H20B 109.3 . . ?
H20A C20 H20B 108.0 . . ?
C20 C21 H21A 109.5 . . ?
C20 C21 H21B 109.5 . . ?
H21A C21 H21B 109.5 . . ?
C20 C21 H21C 109.5 . . ?
H21A C21 H21C 109.5 . . ?
H21B C21 H21C 109.5 . . ?
F2 C22 F3 107.2(2) . . ?
F2 C22 F1 107.3(2) . . ?
F3 C22 F1 107.0(2) . . ?
F2 C22 S3 112.21(17) . . ?
F3 C22 S3 111.78(17) . . ?
F1 C22 S3 111.12(18) . . ?
C7 N1 C2 114.88(16) . . ?
C7 N1 C18 122.87(16) . . ?
C2 N1 C18 122.15(15) . . ?
C11 N2 C17 114.24(16) . . ?
C11 N2 C20 123.79(16) . . ?
C17 N2 C20 121.86(16) . . ?
C7 S1 C1 91.47(9) . . ?
C11 S2 C12 91.17(9) . . ?
O3 S3 O2 114.70(10) . . ?
O3 S3 O1 115.14(9) . . ?
O2 S3 O1 115.22(9) . . ?
O3 S3 C22 103.47(11) . . ?
O2 S3 C22 103.38(11) . . ?
O1 S3 C22 102.46(10) . . ?

loop_
_geom_bond_atom_site_label_1
_geom_bond_atom_site_label_2
_geom_bond_distance
_geom_bond_site_symmetry_2
_geom_bond_publ_flag
C1 C6 1.392(3) . ?
C1 C2 1.393(3) . ?
C1 S1 1.7471(19) . ?
C2 C3 1.387(3) . ?
C2 N1 1.398(2) . ?
C3 C4 1.384(3) . ?
C3 H3 0.9500 . ?
C4 C5 1.390(3) . ?
C4 H4 0.9500 . ?
C5 C6 1.381(3) . ?
C5 H5 0.9500 . ?
C6 H6 0.9500 . ?
C7 N1 1.360(2) . ?
C7 C8 1.387(3) . ?
C7 S1 1.745(2) . ?
C8 C9 1.392(3) . ?
C8 H8 0.9500 . ?
C9 C10 1.376(3) . ?
C9 H9 0.9500 . ?
C10 C11 1.400(3) . ?
C10 H10 0.9500 . ?
C11 N2 1.352(2) . ?
C11 S2 1.7342(19) . ?
C12 C17 1.390(3) . ?
C12 C13 1.392(3) . ?
C12 S2 1.7449(19) . ?
C13 C14 1.383(3) . ?
C13 H13 0.9500 . ?
C14 C15 1.390(3) . ?
C14 H14 0.9500 . ?
C15 C16 1.387(3) . ?
C15 H15 0.9500 . ?
C16 C17 1.386(3) . ?
C16 H16 0.9500 . ?
C17 N2 1.403(2) . ?
C18 N1 1.467(2) . ?
C18 C19 1.516(3) . ?
C18 H18A 0.9900 . ?
C18 H18B 0.9900 . ?
C19 H19A 0.9800 . ?
C19 H19B 0.9800 . ?
C19 H19C 0.9800 . ?
C20 N2 1.479(3) . ?
C20 C21 1.495(3) . ?
C20 H20A 0.9900 . ?
C20 H20B 0.9900 . ?
C21 H21A 0.9800 . ?
C21 H21B 0.9800 . ?
C21 H21C 0.9800 . ?
C22 F2 1.323(3) . ?
C22 F3 1.328(3) . ?
C22 F1 1.331(3) . ?
C22 S3 1.815(2) . ?
O1 S3 1.4397(15) . ?
O2 S3 1.4333(15) . ?
O3 S3 1.4313(16) . ?

loop_
_geom_hbond_atom_site_label_D
_geom_hbond_atom_site_label_H
_geom_hbond_atom_site_label_A
_geom_hbond_distance_DH
_geom_hbond_distance_HA
_geom_hbond_distance_DA
_geom_hbond_angle_DHA
_geom_hbond_site_symmetry_A
C3 H3 O1_$1 0.95 2.57 3.497(3) 165.5 3_566
C10 H10 O2_$2 0.95 2.65 3.486(2) 147.1 4_565
C13 H13 O1_$3 0.95 2.48 3.277(3) 141.5 3_666
C18 H18A O3_$2 0.99 2.37 3.336(2) 164.3 4_565
C20 H20B F3 0.99 2.57 3.552(3) 174.1 .
C21 H21C F2_$4 0.98 2.52 3.224(3) 128.2 3_656

loop_
_geom_torsion_atom_site_label_1
_geom_torsion_atom_site_label_2
_geom_torsion_atom_site_label_3
_geom_torsion_atom_site_label_4
_geom_torsion
_geom_torsion_site_symmetry_1
_geom_torsion_site_symmetry_2
_geom_torsion_site_symmetry_3
_geom_torsion_site_symmetry_4
_geom_torsion_publ_flag
C6 C1 C2 C3 -0.4(3) . . . . ?
S1 C1 C2 C3 -179.93(15) . . . . ?
C6 C1 C2 N1 178.76(17) . . . . ?
S1 C1 C2 N1 -0.7(2) . . . . ?
C1 C2 C3 C4 0.7(3) . . . . ?
N1 C2 C3 C4 -178.33(18) . . . . ?
C2 C3 C4 C5 -0.6(3) . . . . ?
C3 C4 C5 C6 0.1(3) . . . . ?
C4 C5 C6 C1 0.2(3) . . . . ?
C2 C1 C6 C5 -0.1(3) . . . . ?
S1 C1 C6 C5 179.34(16) . . . . ?
N1 C7 C8 C9 179.80(18) . . . . ?
S1 C7 C8 C9 -0.4(3) . . . . ?
C7 C8 C9 C10 178.08(19) . . . . ?
C8 C9 C10 C11 178.18(19) . . . . ?
C9 C10 C11 N2 168.42(19) . . . . ?
C9 C10 C11 S2 -12.7(3) . . . . ?
C17 C12 C13 C14 0.7(3) . . . . ?
S2 C12 C13 C14 -176.99(15) . . . . ?
C12 C13 C14 C15 -0.5(3) . . . . ?
C13 C14 C15 C16 -0.2(3) . . . . ?
C14 C15 C16 C17 0.7(3) . . . . ?
C15 C16 C17 C12 -0.5(3) . . . . ?
C15 C16 C17 N2 179.89(19) . . . . ?
C13 C12 C17 C16 -0.2(3) . . . . ?
S2 C12 C17 C16 177.87(16) . . . . ?
C13 C12 C17 N2 179.45(17) . . . . ?
S2 C12 C17 N2 -2.5(2) . . . . ?
C8 C7 N1 C2 177.84(18) . . . . ?
S1 C7 N1 C2 -2.0(2) . . . . ?
C8 C7 N1 C18 1.4(3) . . . . ?
S1 C7 N1 C18 -178.44(14) . . . . ?
C3 C2 N1 C7 -179.09(18) . . . . ?
C1 C2 N1 C7 1.8(2) . . . . ?
C3 C2 N1 C18 -2.6(3) . . . . ?
C1 C2 N1 C18 178.28(16) . . . . ?
C19 C18 N1 C7 84.3(2) . . . . ?
C19 C18 N1 C2 -91.9(2) . . . . ?
C10 C11 N2 C17 177.33(18) . . . . ?
S2 C11 N2 C17 -1.6(2) . . . . ?
C10 C11 N2 C20 -6.3(3) . . . . ?
S2 C11 N2 C20 174.70(15) . . . . ?
C16 C17 N2 C11 -177.67(19) . . . . ?
C12 C17 N2 C11 2.7(2) . . . . ?
C16 C17 N2 C20 5.9(3) . . . . ?
C12 C17 N2 C20 -173.71(17) . . . . ?
C21 C20 N2 C11 95.4(2) . . . . ?
C21 C20 N2 C17 -88.6(2) . . . . ?
N1 C7 S1 C1 1.26(14) . . . . ?
C8 C7 S1 C1 -178.54(18) . . . . ?
C6 C1 S1 C7 -179.74(19) . . . . ?
C2 C1 S1 C7 -0.28(15) . . . . ?
N2 C11 S2 C12 0.16(15) . . . . ?
C10 C11 S2 C12 -178.83(17) . . . . ?
C17 C12 S2 C11 1.34(15) . . . . ?
C13 C12 S2 C11 179.24(18) . . . . ?
F2 C22 S3 O3 -55.2(2) . . . . ?
F3 C22 S3 O3 -175.67(17) . . . . ?
F1 C22 S3 O3 64.90(19) . . . . ?
F2 C22 S3 O2 64.7(2) . . . . ?
F3 C22 S3 O2 -55.76(19) . . . . ?
F1 C22 S3 O2 -175.19(17) . . . . ?
F2 C22 S3 O1 -175.23(18) . . . . ?
F3 C22 S3 O1 64.31(19) . . . . ?
F1 C22 S3 O1 -55.12(19) . . . . ?
